data_1001442
loop_
_publ_author_name
'Rouillon, T'
'Provost, J'
'Hervieu, M'
'Groult, D'
'Michel, C'
'Raveau, B'

_publ_section_title
;
The solid solution Pb~0.5~Sr~2.5~Y~1-x~Ca~x~Cu~2~O~7-d~:
Superconductivity and structure
;
_journal_coden_ASTM JSSCBI
_journal_name_full 'Journal of Solid State Chemistry'
_journal_page_first 375
_journal_page_last 385
_journal_paper_doi 10.1016/0022-4596(90)90335-U
_journal_volume 84
_journal_year 1990
_chemical_formula_structural '(Pb0.5 Sr2.5) Y Cu2 O6.6'
_chemical_formula_sum 'Cu2 O6.6 Pb0.5 Sr2.5 Y'
_chemical_name_systematic
;
Lead strontium yttrium copper oxide (.5/2.5/1/2/6.6)
;
_space_group_IT_number 123
_symmetry_cell_setting tetragonal
_symmetry_Int_Tables_number 123
_symmetry_space_group_name_Hall '-P 4 2'
_symmetry_space_group_name_H-M 'P 4/m m m'
_cell_angle_alpha 90
_cell_angle_beta 90
_cell_angle_gamma 90
_cell_formula_units_Z 1
_cell_length_a 3.8253(3)
_cell_length_b 3.8253(3)
_cell_length_c 11.891(1)
_cell_volume 174.0
_refine_ls_R_factor_all 0.066
_cod_original_formula_sum 'Cu2 O6.6 Pb.5 Sr2.5 Y'
_cod_database_code 1001442

loop_
_symmetry_equiv_pos_as_xyz
x,y,z
-x,-y,z
-x,y,z
x,-y,z
-y,x,z
y,-x,z
y,x,z
-y,-x,z
-x,-y,-z
x,y,-z
x,-y,-z
-x,y,-z
y,-x,-z
-y,x,-z
-y,-x,-z
y,x,-z

loop_
_atom_site_label
_atom_site_type_symbol
_atom_site_symmetry_multiplicity
_atom_site_Wyckoff_symbol
_atom_site_fract_x
_atom_site_fract_y
_atom_site_fract_z
_atom_site_occupancy
_atom_site_attached_hydrogens
_atom_site_calc_flag
Pb1 Pb2+ 1 d 0.5 0.5 0.5 0.5 0 d
Sr1 Sr2+ 1 d 0.5 0.5 0.5 0.5 0 d
Sr2 Sr2+ 2 g 0. 0. 0.2891(8) 1. 0 d
Y1 Y3+ 1 a 0. 0. 0. 1. 0 d
Cu1 Cu2+ 2 f 0.5 0.5 0.1391(9) 1. 0 d
O1 O2- 4 i 0. 0.5 0.1235(9) 1. 0 d
O2 O2- 2 h 0.5 0.5 0.308(6) 0.8 0 d
O3 O2- 1 b 0. 0. 0.5 1. 0 d

loop_
_atom_type_symbol
_atom_type_oxidation_number
Pb2+ 2.000
Sr2+ 2.000
Y3+ 3.000
Cu2+ 2.100
O2- -2.000
